data_4503761
loop_
_publ_author_name
'Choudhury, Somnath Ray'
'Gamez, Patrick'
'Robertazzi, Arturo'
'Chen, Chih-Yuan'
'Lee, Hon Man'
'Mukhopadhyay, Subrata'

_publ_section_title
;
 Experimental Observation of Supramolecular Carbonyl-\p/\p-\p/\p-carbonyl
 and Carbonyl-\p/\p-\p/\p-anion Assemblies Supported by Theoretical
 Studies
;
_journal_issue 10
_journal_name_full 'Crystal Growth &amp; Design'
_journal_page_first 3773
_journal_paper_doi 10.1021/cg800403p
_journal_volume 8
_journal_year 2008
_chemical_formula_sum 'C16 H22 Cu N4 O10'
_chemical_formula_weight 493.92
_chemical_name_systematic
; 
 ? 
;
_space_group_IT_number 2
_symmetry_space_group_name_Hall '-P 1'
_symmetry_space_group_name_H-M 'P -1'
_atom_sites_solution_hydrogens geom
_atom_sites_solution_primary direct
_atom_sites_solution_secondary difmap
_audit_creation_method SHELXL-97
_cell_angle_alpha 96.301(2)
_cell_angle_beta 108.469(2)
_cell_angle_gamma 104.092(2)
_cell_formula_units_Z 1
_cell_length_a 6.9946(7)
_cell_length_b 7.8872(9)
_cell_length_c 9.5558(10)
_cell_measurement_temperature 150(2)
_cell_volume 474.86(9)
_computing_structure_refinement 'SHELXL-97 (Sheldrick, 1997)'
_computing_structure_solution 'SHELXS-97 (Sheldrick, 1990)'
_diffrn_ambient_temperature 150(2)
_diffrn_measured_fraction_theta_full 0.983
_diffrn_measured_fraction_theta_max 0.983
_diffrn_radiation_monochromator graphite
_diffrn_radiation_source 'fine-focus sealed tube'
_diffrn_radiation_type MoK\a
_diffrn_radiation_wavelength 0.71073
_diffrn_reflns_av_R_equivalents 0.0142
_diffrn_reflns_av_sigmaI/netI 0.0179
_diffrn_reflns_limit_h_max 9
_diffrn_reflns_limit_h_min -9
_diffrn_reflns_limit_k_max 10
_diffrn_reflns_limit_k_min -10
_diffrn_reflns_limit_l_max 8
_diffrn_reflns_limit_l_min -12
_diffrn_reflns_number 5100
_diffrn_reflns_theta_full 28.57
_diffrn_reflns_theta_max 28.57
_diffrn_reflns_theta_min 2.72
_exptl_absorpt_coefficient_mu 1.217
_exptl_absorpt_correction_T_max 0.7425
_exptl_absorpt_correction_T_min 0.5812
_exptl_crystal_density_diffrn 1.727
_exptl_crystal_density_method 'not measured'
_exptl_crystal_F_000 255
_exptl_crystal_size_max 0.50
_exptl_crystal_size_mid 0.49
_exptl_crystal_size_min 0.26
_refine_diff_density_max 0.339
_refine_diff_density_min -0.349
_refine_diff_density_rms 0.055
_refine_ls_extinction_coef 0.080(5)
_refine_ls_extinction_expression Fc^*^=kFc[1+0.001xFc^2^\l^3^/sin(2\q)]^-1/4^
_refine_ls_extinction_method SHELXL
_refine_ls_goodness_of_fit_ref 1.035
_refine_ls_hydrogen_treatment mixed
_refine_ls_matrix_type full
_refine_ls_number_parameters 151
_refine_ls_number_reflns 2391
_refine_ls_number_restraints 0
_refine_ls_restrained_S_all 1.035
_refine_ls_R_factor_all 0.0218
_refine_ls_R_factor_gt 0.0215
_refine_ls_shift/su_max 0.000
_refine_ls_shift/su_mean 0.000
_refine_ls_structure_factor_coef Fsqd
_refine_ls_weighting_details 'calc w=1/[\s^2^(Fo^2^)+(0.0326P)^2^+0.2599P] where P=(Fo^2^+2Fc^2^)/3'
_refine_ls_weighting_scheme calc
_refine_ls_wR_factor_gt 0.0618
_refine_ls_wR_factor_ref 0.0620
_reflns_number_gt 2333
_reflns_number_total 2391
_reflns_threshold_expression >2sigma(I)
_cod_data_source_file cg800403p_si_003.cif
_cod_data_source_block Complex_2
_cod_database_code 4503761

loop_
_symmetry_equiv_pos_as_xyz
'x, y, z'
'-x, -y, -z'

loop_
_atom_site_label
_atom_site_type_symbol
_atom_site_fract_x
_atom_site_fract_y
_atom_site_fract_z
_atom_site_U_iso_or_equiv
_atom_site_adp_type
_atom_site_occupancy
_atom_site_symmetry_multiplicity
_atom_site_calc_flag
_atom_site_refinement_flags
C1 C 0.71308(18) 0.26050(15) 0.64105(13) 0.0144(2) Uani 1 1 d .
C2 C 0.7339(2) 0.20109(16) 0.49046(14) 0.0173(2) Uani 1 1 d .
H2A H 0.8522 0.1482 0.5109 0.021 Uiso 1 1 calc R
H2B H 0.6040 0.1043 0.4289 0.021 Uiso 1 1 calc R
C3 C 0.76984(19) 0.33737(15) 0.39499(13) 0.0138(2) Uani 1 1 d .
C4 C 1.24249(19) 0.40997(16) 0.95261(14) 0.0154(2) Uani 1 1 d .
C5 C 1.2431(2) 0.29961(17) 1.05951(14) 0.0189(2) Uani 1 1 d .
H5 H 1.2305 0.3409 1.1524 0.023 Uiso 1 1 calc R
C6 C 1.2621(2) 0.13195(17) 1.02744(16) 0.0228(3) Uani 1 1 d .
H6 H 1.2625 0.0570 1.0988 0.027 Uiso 1 1 calc R
C7 C 1.2809(2) 0.06984(17) 0.89033(16) 0.0235(3) Uani 1 1 d .
H7 H 1.2925 -0.0468 0.8678 0.028 Uiso 1 1 calc R
C8 C 1.2824(2) 0.17994(17) 0.79081(15) 0.0202(3) Uani 1 1 d .
H8 H 1.2956 0.1406 0.6977 0.024 Uiso 1 1 calc R
Cu1 Cu 0.5000 0.5000 0.5000 0.01581(9) Uani 1 2 d S
H5A H 0.884(4) 0.788(3) 0.630(3) 0.044(6) Uiso 1 1 d .
H5B H 0.799(3) 0.913(3) 0.653(3) 0.037(6) Uiso 1 1 d .
N1 N 1.22390(18) 0.57493(14) 0.97307(13) 0.0194(2) Uani 1 1 d .
H1A H 1.2265 0.6388 0.9034 0.023 Uiso 1 1 calc R
H1B H 1.2090 0.6195 1.0562 0.023 Uiso 1 1 calc R
N2 N 1.26504(17) 0.34613(14) 0.82377(12) 0.0160(2) Uani 1 1 d .
O1 O 0.63890(15) 0.39050(12) 0.65865(10) 0.01694(18) Uani 1 1 d .
O2 O 0.76656(16) 0.17502(13) 0.74099(11) 0.0220(2) Uani 1 1 d .
O3 O 0.67283(15) 0.45634(12) 0.38542(10) 0.01717(18) Uani 1 1 d .
O4 O 0.88536(15) 0.32532(13) 0.32112(11) 0.02025(19) Uani 1 1 d .
O5 O 0.77605(17) 0.81740(14) 0.60401(13) 0.0243(2) Uani 1 1 d .
H2 H 1.2795 0.4076 0.7679 0.029 Uiso 1 1 d .

loop_
_atom_site_aniso_label
_atom_site_aniso_U_11
_atom_site_aniso_U_22
_atom_site_aniso_U_33
_atom_site_aniso_U_23
_atom_site_aniso_U_13
_atom_site_aniso_U_12
C1 0.0147(5) 0.0159(5) 0.0139(5) 0.0042(4) 0.0057(4) 0.0056(4)
C2 0.0262(6) 0.0158(5) 0.0159(6) 0.0055(4) 0.0110(5) 0.0115(5)
C3 0.0162(5) 0.0151(5) 0.0107(5) 0.0023(4) 0.0044(4) 0.0064(4)
C4 0.0138(5) 0.0165(5) 0.0139(5) 0.0025(4) 0.0038(4) 0.0024(4)
C5 0.0226(6) 0.0203(6) 0.0138(5) 0.0049(4) 0.0072(5) 0.0048(5)
C6 0.0280(7) 0.0193(6) 0.0205(6) 0.0085(5) 0.0079(5) 0.0050(5)
C7 0.0289(7) 0.0156(5) 0.0251(7) 0.0031(5) 0.0089(5) 0.0065(5)
C8 0.0225(6) 0.0186(5) 0.0178(6) 0.0002(4) 0.0073(5) 0.0046(5)
Cu1 0.02265(13) 0.02148(12) 0.01280(12) 0.00842(8) 0.01075(8) 0.01521(9)
N1 0.0266(5) 0.0178(5) 0.0173(5) 0.0049(4) 0.0109(4) 0.0083(4)
N2 0.0189(5) 0.0166(5) 0.0136(5) 0.0051(4) 0.0068(4) 0.0047(4)
O1 0.0237(4) 0.0194(4) 0.0127(4) 0.0051(3) 0.0080(3) 0.0123(3)
O2 0.0299(5) 0.0274(5) 0.0186(4) 0.0130(4) 0.0120(4) 0.0177(4)
O3 0.0244(4) 0.0200(4) 0.0166(4) 0.0091(3) 0.0125(4) 0.0141(3)
O4 0.0251(5) 0.0266(5) 0.0194(4) 0.0094(4) 0.0142(4) 0.0155(4)
O5 0.0220(5) 0.0224(5) 0.0279(5) 0.0030(4) 0.0060(4) 0.0103(4)

loop_
_atom_type_symbol
_atom_type_description
_atom_type_scat_dispersion_real
_atom_type_scat_dispersion_imag
_atom_type_scat_source
C C 0.0033 0.0016 'International Tables Vol C Tables 4.2.6.8 and 6.1.1.4'
H H 0.0000 0.0000 'International Tables Vol C Tables 4.2.6.8 and 6.1.1.4'
Cu Cu 0.3201 1.2651 'International Tables Vol C Tables 4.2.6.8 and 6.1.1.4'
N N 0.0061 0.0033 'International Tables Vol C Tables 4.2.6.8 and 6.1.1.4'
O O 0.0106 0.0060 'International Tables Vol C Tables 4.2.6.8 and 6.1.1.4'

loop_
_geom_angle_atom_site_label_1
_geom_angle_atom_site_label_2
_geom_angle_atom_site_label_3
_geom_angle
_geom_angle_site_symmetry_1
_geom_angle_site_symmetry_3
O2 C1 O1 122.93(11) . .
O2 C1 C2 117.23(10) . .
O1 C1 C2 119.81(10) . .
C3 C2 C1 118.95(10) . .
C3 C2 H2A 107.6 . .
C1 C2 H2A 107.6 . .
C3 C2 H2B 107.6 . .
C1 C2 H2B 107.6 . .
H2A C2 H2B 107.0 . .
O4 C3 O3 121.44(11) . .
O4 C3 C2 118.75(10) . .
O3 C3 C2 119.71(10) . .
N1 C4 N2 118.31(11) . .
N1 C4 C5 123.66(12) . .
N2 C4 C5 118.03(11) . .
C6 C5 C4 119.16(12) . .
C6 C5 H5 120.4 . .
C4 C5 H5 120.4 . .
C5 C6 C7 120.78(12) . .
C5 C6 H6 119.6 . .
C7 C6 H6 119.6 . .
C8 C7 C6 118.60(12) . .
C8 C7 H7 120.7 . .
C6 C7 H7 120.7 . .
C7 C8 N2 120.29(12) . .
C7 C8 H8 119.9 . .
N2 C8 H8 119.9 . .
O3 Cu1 O3 180.00(3) 2_666 .
O3 Cu1 O1 87.82(4) 2_666 .
O3 Cu1 O1 92.18(4) . .
O3 Cu1 O1 92.18(4) 2_666 2_666
O3 Cu1 O1 87.82(4) . 2_666
O1 Cu1 O1 180.0 . 2_666
C4 N1 H1A 120.0 . .
C4 N1 H1B 120.0 . .
H1A N1 H1B 120.0 . .
C4 N2 C8 123.12(11) . .
C4 N2 H2 120.2 . .
C8 N2 H2 116.4 . .
C1 O1 Cu1 125.78(8) . .
C3 O3 Cu1 126.36(8) . .
H5A O5 H5B 108(2) . .

loop_
_geom_bond_atom_site_label_1
_geom_bond_atom_site_label_2
_geom_bond_distance
_geom_bond_site_symmetry_2
C1 O2 1.2426(15) .
C1 O1 1.2749(14) .
C1 C2 1.5265(17) .
C2 C3 1.5098(16) .
C2 H2A 0.9900 .
C2 H2B 0.9900 .
C3 O4 1.2427(15) .
C3 O3 1.2802(14) .
C4 N1 1.3382(16) .
C4 N2 1.3490(16) .
C4 C5 1.4126(17) .
C5 C6 1.3721(18) .
C5 H5 0.9500 .
C6 C7 1.405(2) .
C6 H6 0.9500 .
C7 C8 1.3571(19) .
C7 H7 0.9500 .
C8 N2 1.3575(16) .
C8 H8 0.9500 .
Cu1 O3 1.9332(9) 2_666
Cu1 O3 1.9332(9) .
Cu1 O1 1.9368(9) .
Cu1 O1 1.9368(9) 2_666
N1 H1A 0.8800 .
N1 H1B 0.8800 .
N2 H2 0.7729 .
O5 H5A 0.82(2) .
O5 H5B 0.79(2) .
